data_7044759
loop_
_publ_author_name
'Barrado, Alejandro G.'
'Bayne, Julia M.'
'Johnstone, Timothy C.'
'Lehmann, Christian W.'
'Stephan, Douglas W.'
'Alcarazo, Manuel'

_publ_section_title
;
 Dicationic phosphonium salts: Lewis acid initiators for the
 Mukaiyama-aldol reaction
;
_journal_name_full 'Dalton Transactions'
_journal_paper_doi 10.1039/C7DT03197A
_journal_year 2017
_chemical_compound_source dichloromethane,pentane
_chemical_formula_moiety '2(C H2 Cl2), 2(C33 H43 N2 P), 4(B F4)'
_chemical_formula_sum 'C68 H90 B4 Cl4 F16 N4 P2'
_chemical_formula_weight 1514.41
_space_group_crystal_system monoclinic
_space_group_IT_number 14
_space_group_name_Hall '-P 2yn'
_space_group_name_H-M_alt 'P 1 21/n 1'
_symmetry_space_group_name_Hall '-P 2yn'
_symmetry_space_group_name_H-M 'P 1 21/n 1'
_atom_sites_solution_hydrogens geom
_atom_sites_solution_primary direct
_atom_sites_solution_secondary difmap
_audit_block_code HOS-HH-111-03
_audit_creation_date 2017-10-27
_audit_creation_method
;
Olex2 1.2
(compiled 2017.08.10 svn.r3458 for OlexSys, GUI svn.r5375)
;
_audit_update_record
;
2017-10-29 deposited with the CCDC.
2017-11-14 downloaded from the CCDC.
;
_cell_angle_alpha 90
_cell_angle_beta 95.330(3)
_cell_angle_gamma 90
_cell_formula_units_Z 4
_cell_length_a 18.675(3)
_cell_length_b 15.547(3)
_cell_length_c 25.725(4)
_cell_measurement_reflns_used 9770
_cell_measurement_temperature 100(2)
_cell_measurement_theta_max 28.79
_cell_measurement_theta_min 2.19
_cell_volume 7437(2)
_computing_cell_refinement 'SAINT software (Bruker AXS, 2004)'
_computing_data_collection 'APEX2 (Bruker AXS, 2008)'
_computing_data_reduction 'SAINT software (Bruker AXS, 2004)'
_computing_molecular_graphics 'DIAMOND (Crystal Impact GbR, 2005)'
_computing_publication_material 'Olex2 (Dolomanov et al., 2009)'
_computing_structure_refinement 'ShelXL (Sheldrick, 2015)'
_computing_structure_solution 'SHELXS-97 (G. M. Sheldrick, 2008)'
_diffrn_ambient_temperature 100.15
_diffrn_detector_area_resol_mean 66.67
_diffrn_measured_fraction_theta_full 1.000
_diffrn_measured_fraction_theta_max 0.998
_diffrn_measurement_device_type 'Bruker APEX-II CCD'
_diffrn_measurement_method 'CCD \f and \w scans'
_diffrn_radiation_monochromator 'Incoatec Helios mirrors'
_diffrn_radiation_source '0.2 x 2mm^2^ focus rotating anode'
_diffrn_radiation_type MoK\a
_diffrn_radiation_wavelength 0.71073
_diffrn_reflns_av_R_equivalents 0.0748
_diffrn_reflns_av_unetI/netI 0.0391
_diffrn_reflns_Laue_measured_fraction_full 1.000
_diffrn_reflns_Laue_measured_fraction_max 0.998
_diffrn_reflns_limit_h_max 26
_diffrn_reflns_limit_h_min -26
_diffrn_reflns_limit_k_max 22
_diffrn_reflns_limit_k_min -22
_diffrn_reflns_limit_l_max 36
_diffrn_reflns_limit_l_min -36
_diffrn_reflns_number 208223
_diffrn_reflns_point_group_measured_fraction_full 1.000
_diffrn_reflns_point_group_measured_fraction_max 0.998
_diffrn_reflns_theta_full 25.242
_diffrn_reflns_theta_max 30.498
_diffrn_reflns_theta_min 1.292
_diffrn_standards_number 0
_exptl_absorpt_coefficient_mu 0.285
_exptl_absorpt_correction_T_max 0.99053
_exptl_absorpt_correction_T_min 0.97150
_exptl_absorpt_correction_type gaussian
_exptl_absorpt_process_details
;
SADABS-2009/1 (Bruker,2010) was used for absorption correction.
wR2(int) was 0.1312 before and 0.0566 after correction.
The Ratio of minimum to maximum transmission is 0.9037.
The \l/2 correction factor is Not present.
;
_exptl_crystal_colour colourless
_exptl_crystal_density_diffrn 1.353
_exptl_crystal_description prism
_exptl_crystal_F_000 3152
_exptl_crystal_size_max 0.20
_exptl_crystal_size_mid 0.09
_exptl_crystal_size_min 0.08
_refine_diff_density_max 1.626
_refine_diff_density_min -1.239
_refine_diff_density_rms 0.083
_refine_ls_extinction_method none
_refine_ls_goodness_of_fit_ref 1.036
_refine_ls_hydrogen_treatment constr
_refine_ls_matrix_type full
_refine_ls_number_parameters 982
_refine_ls_number_reflns 22623
_refine_ls_number_restraints 4
_refine_ls_restrained_S_all 1.036
_refine_ls_R_factor_all 0.1068
_refine_ls_R_factor_gt 0.0727
_refine_ls_shift/su_max 0.001
_refine_ls_shift/su_mean 0.000
_refine_ls_structure_factor_coef Fsqd
_refine_ls_weighting_details 'w=1/[\s^2^(Fo^2^)+(0.0770P)^2^+14.2381P] where P=(Fo^2^+2Fc^2^)/3'
_refine_ls_weighting_scheme calc
_refine_ls_wR_factor_gt 0.1778
_refine_ls_wR_factor_ref 0.2013
_reflns_Friedel_coverage 0.000
_reflns_number_gt 15874
_reflns_number_total 22623
_reflns_threshold_expression 'I > 2\s(I)'
_cod_data_source_file c7dt03197a2.cif
_cod_data_source_block 8326sadabs
_cod_database_code 7044759
_shelx_shelxl_version_number 2017/1
_shelx_space_group_comment
;
The symmetry employed for this shelxl refinement is uniquely defined
by the following loop, which should always be used as a source of
symmetry information in preference to the above space-group names.
They are only intended as comments.
;
_shelx_estimated_absorpt_t_max 0.975
_shelx_estimated_absorpt_t_min 0.916
_olex2_refinement_description
;
1. Fixed Uiso
 At 1.2 times of:
  All C(H) groups, All C(H,H) groups
 At 1.5 times of:
  All C(H,H,H) groups
2. Restrained distances
 Cl4C-C99C = Cl4A-C99A = Cl3C-C99C = Cl3A-C99A
 1.74 with sigma of 0.001
3. Others
 Sof(C50B)=Sof(H50B)=Sof(C51B)=Sof(H51D)=Sof(H51E)=Sof(H51F)=Sof(C52B)=
 Sof(H52D)=Sof(H52E)=Sof(H52F)=Sof(C53A)=Sof(H53A)=Sof(C54A)=Sof(H54A)=
 Sof(H54B)=Sof(H54C)=Sof(C55A)=Sof(H55A)=Sof(H55B)=Sof(H55C)=1-FVAR(1)
 Sof(C50A)=Sof(H50A)=Sof(C51A)=Sof(H51A)=Sof(H51B)=Sof(H51C)=Sof(C52A)=
 Sof(H52A)=Sof(H52B)=Sof(H52C)=Sof(C53B)=Sof(H53B)=Sof(C54B)=Sof(H54D)=
 Sof(H54E)=Sof(H54F)=Sof(C55B)=Sof(H55D)=Sof(H55E)=Sof(H55F)=FVAR(1)
 Fixed Sof: Cl3A(0.33333) Cl3B(0.33333) Cl3C(0.33333) Cl4A(0.33333)
 Cl4B(0.33333) Cl4C(0.33333) F6A(0.33333) F6B(0.33333) F6C(0.33333)
 F7A(0.33333) F7B(0.33333) F7C(0.33333) F8A(0.33333) F8B(0.33333) F8C(0.33333)
 F9A(0.5) F9B(0.5) F10A(0.5) F10B(0.5) F12A(0.5) F12B(0.5) F13A(0.33333)
 F13B(0.33333) F13C(0.33333) F14A(0.33333) F14B(0.33333) F14C(0.33333)
 F15A(0.33333) F15B(0.33333) F15C(0.33333) C99A(0.33333) H99A(0.33333)
 H99B(0.33333) C99B(0.33333) H99C(0.33333) H99D(0.33333) C99C(0.33333)
 H99E(0.33333) H99F(0.33333)
4.a Ternary CH refined with riding coordinates:
 C4(H4), C7(H7), C10(H10), C13(H13), C44(H44), C47(H47), C50A(H50A),
 C50B(H50B), C53A(H53A), C53B(H53B)
4.b Secondary CH2 refined with riding coordinates:
 C98(H98A,H98B), C99A(H99A,H99B), C99B(H99C,H99D), C99C(H99E,H99F)
4.c Aromatic/amide H refined with riding coordinates:
 C17(H17), C18(H18), C19(H19), C20(H20), C21(H21), C23(H23), C24(H24),
 C25(H25), C26(H26), C27(H27), C29(H29), C30(H30), C31(H31), C32(H32), C33(H33),
  C57(H57), C58(H58), C59(H59), C60(H60), C61(H61), C63(H63), C64(H64),
 C65(H65), C66(H66), C67(H67), C69(H69), C70(H70), C71(H71), C72(H72), C73(H73)
4.d Idealised Me refined as rotating group:
 C5(H5A,H5B,H5C), C6(H6A,H6B,H6C), C8(H8A,H8B,H8C), C9(H9A,H9B,H9C), C11(H11A,
 H11B,H11C), C12(H12A,H12B,H12C), C14(H14A,H14B,H14C), C15(H15A,H15B,H15C),
 C45(H45A,H45B,H45C), C46(H46A,H46B,H46C), C48(H48A,H48B,H48C), C49(H49A,H49B,
 H49C), C51A(H51A,H51B,H51C), C51B(H51D,H51E,H51F), C52A(H52A,H52B,H52C),
 C52B(H52D,H52E,H52F), C54A(H54A,H54B,H54C), C54B(H54D,H54E,H54F), C55A(H55A,
 H55B,H55C), C55B(H55D,H55E,H55F)
;
_olex2_submission_special_instructions 'No special instructions were received'

loop_
_space_group_symop_operation_xyz
'x, y, z'
'-x+1/2, y+1/2, -z+1/2'
'-x, -y, -z'
'x-1/2, -y-1/2, z-1/2'

loop_
_atom_site_label
_atom_site_type_symbol
_atom_site_fract_x
_atom_site_fract_y
_atom_site_fract_z
_atom_site_U_iso_or_equiv
_atom_site_adp_type
_atom_site_occupancy
_atom_site_site_symmetry_order
_atom_site_calc_flag
_atom_site_refinement_flags_posn
_atom_site_refinement_flags_occupancy
_atom_site_disorder_assembly
_atom_site_disorder_group
Cl1 Cl 0.48482(4) 0.51524(5) 0.56493(3) 0.03635(16) Uani 1 1 d . . . .
Cl2 Cl 0.55533(6) 0.63238(7) 0.64171(3) 0.0596(3) Uani 1 1 d . . . .
Cl3A Cl -0.0184(2) 0.5590(3) 0.58733(19) 0.0448(13) Uiso 0.3333 1 d D P A 1
Cl3B Cl -0.0123(2) 0.5463(3) 0.58897(17) 0.0390(11) Uiso 0.3333 1 d . P B 2
Cl3C Cl 0.0137(2) 0.5531(3) 0.56733(16) 0.0710(9) Uiso 0.3333 1 d D P C 3
Cl4A Cl 0.09821(15) 0.6595(2) 0.64737(12) 0.0345(7) Uiso 0.3333 1 d D P A 1
Cl4B Cl 0.0651(3) 0.6615(4) 0.6558(2) 0.0878(13) Uiso 0.3333 1 d . P B 2
Cl4C Cl 0.0923(2) 0.6419(2) 0.65466(15) 0.0456(9) Uiso 0.3333 1 d D P C 3
P1 P 0.25771(3) 0.90939(4) 0.33018(2) 0.01621(11) Uani 1 1 d . . . .
P2 P 0.23536(3) 0.11930(4) 0.66939(2) 0.02023(12) Uani 1 1 d . . . .
F1 F 0.61845(9) 0.65793(13) 0.35497(7) 0.0412(4) Uani 1 1 d . . . .
F2 F 0.55602(9) 0.67576(12) 0.27528(7) 0.0377(4) Uani 1 1 d . . . .
F3 F 0.67658(9) 0.65568(13) 0.28197(8) 0.0426(4) Uani 1 1 d . . . .
F4 F 0.60257(12) 0.54422(12) 0.29833(8) 0.0487(5) Uani 1 1 d . . . .
F5 F 0.33095(11) 0.80430(12) 0.49095(7) 0.0445(5) Uani 1 1 d . . . .
F6A F 0.4424(4) 0.8031(5) 0.5130(3) 0.0681(19) Uiso 0.3333 1 d . P D 1
F6B F 0.4314(4) 0.7590(5) 0.5457(3) 0.0479(17) Uiso 0.3333 1 d . P D 2
F6C F 0.4120(3) 0.7565(4) 0.5587(2) 0.0319(12) Uiso 0.3333 1 d . P D 3
F7A F 0.3692(4) 0.7393(4) 0.5657(3) 0.0524(15) Uiso 0.3333 1 d . P D 1
F7B F 0.3350(6) 0.8299(7) 0.5772(4) 0.070(3) Uiso 0.3333 1 d . P D 2
F7C F 0.3268(4) 0.8534(5) 0.5719(3) 0.0401(16) Uiso 0.3333 1 d . P D 3
F8A F 0.3726(4) 0.8814(5) 0.5644(3) 0.0664(19) Uiso 0.3333 1 d . P D 1
F8B F 0.4242(3) 0.8916(4) 0.5225(3) 0.0359(14) Uiso 0.3333 1 d . P D 2
F8C F 0.4096(3) 0.9017(3) 0.5337(2) 0.0260(11) Uiso 0.3333 1 d . P D 3
F9A F 0.1052(3) 0.2491(4) 0.4350(2) 0.0651(15) Uiso 0.5 1 d . P E 1
F9B F 0.1108(2) 0.2159(3) 0.43098(16) 0.0386(9) Uiso 0.5 1 d . P E 2
F10A F 0.1148(4) 0.1180(4) 0.4696(3) 0.0869(17) Uiso 0.5 1 d . P E 1
F10B F 0.0737(2) 0.1027(2) 0.47724(15) 0.0393(8) Uiso 0.5 1 d . P E 2
F11 F 0.12755(13) 0.22231(16) 0.52101(8) 0.0619(6) Uani 1 1 d . . . .
F12A F 0.0173(2) 0.2297(3) 0.48068(17) 0.0382(9) Uiso 0.5 1 d . P E 1
F12B F 0.0169(4) 0.1995(5) 0.4796(3) 0.078(2) Uiso 0.5 1 d . P E 2
F13A F 0.5592(5) 0.8288(6) 0.7472(4) 0.081(2) Uiso 0.3333 1 d . P F 1
F13B F 0.5893(3) 0.7799(4) 0.7477(2) 0.0312(12) Uiso 0.3333 1 d . P F 2
F13C F 0.5913(4) 0.7704(5) 0.7664(3) 0.0511(19) Uiso 0.3333 1 d . P F 3
F14A F 0.6130(4) 0.7879(5) 0.8221(3) 0.059(2) Uiso 0.3333 1 d . P F 1
F14B F 0.6112(3) 0.8121(5) 0.8367(2) 0.0218(10) Uiso 0.3333 1 d . P F 2
F14C F 0.6104(4) 0.8398(5) 0.8444(3) 0.048(2) Uiso 0.3333 1 d . P F 3
F15A F 0.5745(4) 0.9304(5) 0.8079(4) 0.067(2) Uiso 0.3333 1 d . P F 1
F15B F 0.5637(3) 0.9173(3) 0.7823(3) 0.0202(11) Uiso 0.3333 1 d . P F 2
F15C F 0.5620(3) 0.9044(4) 0.7682(3) 0.0308(15) Uiso 0.3333 1 d . P F 3
F16 F 0.67817(9) 0.87251(12) 0.77633(8) 0.0397(4) Uani 1 1 d . . . .
N1 N 0.32229(10) 0.67885(13) 0.37833(8) 0.0212(4) Uani 1 1 d . . . .
N2 N 0.16529(11) 0.76653(13) 0.44001(8) 0.0214(4) Uani 1 1 d . . . .
N3 N 0.31029(11) 0.22025(14) 0.54093(8) 0.0242(4) Uani 1 1 d . . . .
N4 N 0.20057(11) 0.36312(14) 0.61647(9) 0.0265(4) Uani 1 1 d . . . .
C1 C 0.24729(11) 0.81776(14) 0.36959(9) 0.0184(4) Uani 1 1 d . . . .
C2 C 0.27336(11) 0.73683(14) 0.38374(9) 0.0182(4) Uani 1 1 d . . . .
C3 C 0.21307(12) 0.77187(14) 0.40680(9) 0.0189(4) Uani 1 1 d . . . .
C4 C 0.38157(13) 0.70224(18) 0.34530(10) 0.0272(5) Uani 1 1 d . . . .
H4 H 0.369111 0.759832 0.329676 0.033 Uiso 1 1 calc R . . .
C5 C 0.38551(16) 0.6403(2) 0.30031(12) 0.0397(7) Uani 1 1 d . . . .
H5A H 0.403532 0.584621 0.313678 0.060 Uiso 1 1 calc GR . . .
H5B H 0.418111 0.663354 0.275997 0.060 Uiso 1 1 calc GR . . .
H5C H 0.337451 0.632924 0.282083 0.060 Uiso 1 1 calc GR . . .
C6 C 0.45219(14) 0.71298(19) 0.37899(12) 0.0334(6) Uani 1 1 d . . . .
H6A H 0.445695 0.753776 0.407213 0.050 Uiso 1 1 calc GR . . .
H6B H 0.488918 0.734867 0.357559 0.050 Uiso 1 1 calc GR . . .
H6C H 0.467526 0.657243 0.393935 0.050 Uiso 1 1 calc GR . . .
C7 C 0.32578(15) 0.59343(16) 0.40458(11) 0.0290(5) Uani 1 1 d . . . .
H7 H 0.367668 0.562868 0.391496 0.035 Uiso 1 1 calc R . . .
C8 C 0.34275(15) 0.60095(18) 0.46329(11) 0.0326(6) Uani 1 1 d . . . .
H8A H 0.389341 0.629463 0.470920 0.049 Uiso 1 1 calc GR . . .
H8B H 0.344651 0.543390 0.478895 0.049 Uiso 1 1 calc GR . . .
H8C H 0.305207 0.634836 0.477949 0.049 Uiso 1 1 calc GR . . .
C9 C 0.26024(17) 0.54032(18) 0.38660(13) 0.0384(7) Uani 1 1 d . . . .
H9A H 0.216751 0.570811 0.394795 0.058 Uiso 1 1 calc GR . . .
H9B H 0.262936 0.484646 0.404537 0.058 Uiso 1 1 calc GR . . .
H9C H 0.258565 0.531109 0.348821 0.058 Uiso 1 1 calc GR . . .
C10 C 0.15820(14) 0.68783(17) 0.47208(11) 0.0282(5) Uani 1 1 d . . . .
H10 H 0.194606 0.645336 0.461930 0.034 Uiso 1 1 calc R . . .
C11 C 0.17579(17) 0.7081(2) 0.52973(12) 0.0384(7) Uani 1 1 d . . . .
H11A H 0.223885 0.733605 0.535101 0.058 Uiso 1 1 calc GR . . .
H11B H 0.174530 0.654920 0.550105 0.058 Uiso 1 1 calc GR . . .
H11C H 0.140284 0.748704 0.541096 0.058 Uiso 1 1 calc GR . . .
C12 C 0.08399(17) 0.6477(2) 0.45954(14) 0.0401(7) Uani 1 1 d . . . .
H12A H 0.046974 0.688214 0.468714 0.060 Uiso 1 1 calc GR . . .
H12B H 0.080669 0.594595 0.479689 0.060 Uiso 1 1 calc GR . . .
H12C H 0.076695 0.634567 0.422165 0.060 Uiso 1 1 calc GR . . .
C13 C 0.11721(13) 0.84125(16) 0.44844(10) 0.0251(5) Uani 1 1 d . . . .
H13 H 0.089327 0.826373 0.478561 0.030 Uiso 1 1 calc R . . .
C14 C 0.06304(14) 0.85485(17) 0.40119(12) 0.0301(5) Uani 1 1 d . . . .
H14A H 0.088666 0.864629 0.370163 0.045 Uiso 1 1 calc GR . . .
H14B H 0.033020 0.904958 0.407132 0.045 Uiso 1 1 calc GR . . .
H14C H 0.032553 0.803714 0.395870 0.045 Uiso 1 1 calc GR . . .
C15 C 0.16307(15) 0.91926(17) 0.46446(11) 0.0290(5) Uani 1 1 d . . . .
H15A H 0.192047 0.907163 0.497380 0.043 Uiso 1 1 calc GR . . .
H15B H 0.131829 0.968797 0.469069 0.043 Uiso 1 1 calc GR . . .
H15C H 0.194898 0.932127 0.437255 0.043 Uiso 1 1 calc GR . . .
C16 C 0.17366(11) 0.96450(15) 0.31771(9) 0.0184(4) Uani 1 1 d . . . .
C17 C 0.15775(13) 1.03551(15) 0.34789(9) 0.0216(4) Uani 1 1 d . . . .
H17 H 0.192383 1.057029 0.374060 0.026 Uiso 1 1 calc R . . .
C18 C 0.09036(14) 1.07445(17) 0.33914(10) 0.0274(5) Uani 1 1 d . . . .
H18 H 0.078947 1.122801 0.359395 0.033 Uiso 1 1 calc R . . .
C19 C 0.04000(14) 1.04258(19) 0.30086(10) 0.0303(6) Uani 1 1 d . . . .
H19 H -0.005829 1.069227 0.295096 0.036 Uiso 1 1 calc R . . .
C20 C 0.05604(13) 0.97231(19) 0.27106(10) 0.0282(5) Uani 1 1 d . . . .
H20 H 0.021129 0.951001 0.245012 0.034 Uiso 1 1 calc R . . .
C21 C 0.12282(12) 0.93268(16) 0.27894(9) 0.0224(4) Uani 1 1 d . . . .
H21 H 0.133906 0.884636 0.258328 0.027 Uiso 1 1 calc R . . .
C22 C 0.28683(12) 0.87177(15) 0.26942(9) 0.0201(4) Uani 1 1 d . . . .
C23 C 0.25764(15) 0.79649(18) 0.24680(11) 0.0305(5) Uani 1 1 d . . . .
H23 H 0.224483 0.763241 0.264201 0.037 Uiso 1 1 calc R . . .
C24 C 0.27764(17) 0.7708(2) 0.19859(12) 0.0392(7) Uani 1 1 d . . . .
H24 H 0.257903 0.719595 0.183024 0.047 Uiso 1 1 calc R . . .
C25 C 0.32587(16) 0.8186(2) 0.17281(11) 0.0362(6) Uani 1 1 d . . . .
H25 H 0.339226 0.800040 0.139865 0.043 Uiso 1 1 calc R . . .
C26 C 0.35468(16) 0.8936(2) 0.19521(11) 0.0341(6) Uani 1 1 d . . . .
H26 H 0.387519 0.926737 0.177459 0.041 Uiso 1 1 calc R . . .
C27 C 0.33555(14) 0.92028(16) 0.24364(10) 0.0252(5) Uani 1 1 d . . . .
H27 H 0.355590 0.971395 0.259130 0.030 Uiso 1 1 calc R . . .
C28 C 0.32394(12) 0.97981(16) 0.36212(9) 0.0207(4) Uani 1 1 d . . . .
C29 C 0.33438(14) 1.06011(17) 0.33976(11) 0.0272(5) Uani 1 1 d . . . .
H29 H 0.304149 1.078214 0.310035 0.033 Uiso 1 1 calc R . . .
C30 C 0.38931(16) 1.1137(2) 0.36119(13) 0.0371(7) Uani 1 1 d . . . .
H30 H 0.397200 1.168023 0.345797 0.044 Uiso 1 1 calc R . . .
C31 C 0.43221(15) 1.0873(2) 0.40495(13) 0.0420(8) Uani 1 1 d . . . .
H31 H 0.469706 1.123679 0.419524 0.050 Uiso 1 1 calc R . . .
C32 C 0.42118(14) 1.0088(2) 0.42764(12) 0.0387(7) Uani 1 1 d . . . .
H32 H 0.450842 0.991963 0.457941 0.046 Uiso 1 1 calc R . . .
C33 C 0.36671(13) 0.95327(19) 0.40664(10) 0.0279(5) Uani 1 1 d . . . .
H33 H 0.359135 0.899086 0.422296 0.034 Uiso 1 1 calc R . . .
C41 C 0.24090(12) 0.20401(15) 0.62347(9) 0.0204(4) Uani 1 1 d . . . .
C42 C 0.27213(11) 0.23362(14) 0.57997(9) 0.0182(4) Uani 1 1 d . . . .
C43 C 0.22949(11) 0.28919(15) 0.60863(9) 0.0188(4) Uani 1 1 d . . . .
C44 C 0.34229(16) 0.1365(2) 0.52923(13) 0.0382(7) Uani 1 1 d . . . .
H44 H 0.357383 0.142945 0.493142 0.046 Uiso 1 1 calc R . . .
C45 C 0.28794(16) 0.06652(19) 0.52506(16) 0.0441(8) Uani 1 1 d . . . .
H45A H 0.273392 0.053290 0.559808 0.066 Uiso 1 1 calc GR . . .
H45B H 0.308728 0.015072 0.510381 0.066 Uiso 1 1 calc GR . . .
H45C H 0.245821 0.085025 0.502226 0.066 Uiso 1 1 calc GR . . .
C46 C 0.41049(14) 0.1171(2) 0.56272(13) 0.0373(7) Uani 1 1 d . . . .
H46A H 0.448651 0.155831 0.553407 0.056 Uiso 1 1 calc GR . . .
H46B H 0.424706 0.057349 0.557099 0.056 Uiso 1 1 calc GR . . .
H46C H 0.402641 0.125301 0.599534 0.056 Uiso 1 1 calc GR . . .
C47 C 0.32355(16) 0.2934(2) 0.50401(11) 0.0343(6) Uani 1 1 d . . . .
H47 H 0.298349 0.344339 0.517537 0.041 Uiso 1 1 calc R . . .
C48 C 0.28862(18) 0.2785(2) 0.45027(13) 0.0462(8) Uani 1 1 d . . . .
H48A H 0.312340 0.230375 0.434223 0.069 Uiso 1 1 calc GR . . .
H48B H 0.292896 0.330463 0.429214 0.069 Uiso 1 1 calc GR . . .
H48C H 0.237672 0.264871 0.452049 0.069 Uiso 1 1 calc GR . . .
C49 C 0.40164(18) 0.3174(2) 0.50778(15) 0.0477(9) Uani 1 1 d . . . .
H49A H 0.418395 0.329888 0.544240 0.072 Uiso 1 1 calc GR . . .
H49B H 0.407994 0.368523 0.486370 0.072 Uiso 1 1 calc GR . . .
H49C H 0.429545 0.269618 0.495209 0.072 Uiso 1 1 calc GR . . .
C50A C 0.1565(2) 0.3628(3) 0.6652(2) 0.0280(10) Uani 0.670(9) 1 d . P G 2
H50A H 0.172907 0.312219 0.687184 0.034 Uiso 0.670(9) 1 calc R P G 2
C50B C 0.1428(4) 0.3916(6) 0.6437(4) 0.0235(18) Uani 0.330(9) 1 d . P G 1
H50B H 0.128098 0.450111 0.630585 0.028 Uiso 0.330(9) 1 calc R P G 1
C51A C 0.0772(4) 0.3499(5) 0.6479(3) 0.0389(14) Uani 0.670(9) 1 d . P G 2
H51A H 0.059449 0.398647 0.626155 0.058 Uiso 0.670(9) 1 calc GR P G 2
H51B H 0.050063 0.346254 0.678639 0.058 Uiso 0.670(9) 1 calc GR P G 2
H51C H 0.070798 0.296616 0.627640 0.058 Uiso 0.670(9) 1 calc GR P G 2
C51B C 0.0808(7) 0.3294(9) 0.6296(5) 0.031(2) Uani 0.330(9) 1 d . P G 1
H51D H 0.068956 0.329430 0.591649 0.047 Uiso 0.330(9) 1 calc GR P G 1
H51E H 0.038704 0.347562 0.646808 0.047 Uiso 0.330(9) 1 calc GR P G 1
H51F H 0.095042 0.271326 0.641172 0.047 Uiso 0.330(9) 1 calc GR P G 1
C52A C 0.1718(3) 0.4427(5) 0.6978(2) 0.0425(14) Uani 0.670(9) 1 d . P G 2
H52A H 0.223877 0.451263 0.703828 0.064 Uiso 0.670(9) 1 calc GR P G 2
H52B H 0.151483 0.436035 0.731308 0.064 Uiso 0.670(9) 1 calc GR P G 2
H52C H 0.149871 0.492629 0.679249 0.064 Uiso 0.670(9) 1 calc GR P G 2
C52B C 0.1663(6) 0.3979(8) 0.7008(4) 0.032(2) Uani 0.330(9) 1 d . P G 1
H52D H 0.185957 0.342403 0.713414 0.048 Uiso 0.330(9) 1 calc GR P G 1
H52E H 0.125036 0.412986 0.719861 0.048 Uiso 0.330(9) 1 calc GR P G 1
H52F H 0.203439 0.442321 0.706595 0.048 Uiso 0.330(9) 1 calc GR P G 1
C53A C 0.2324(6) 0.4393(5) 0.5784(4) 0.027(2) Uani 0.330(9) 1 d . P G 1
H53A H 0.274997 0.414996 0.562687 0.032 Uiso 0.330(9) 1 calc R P G 1
C53B C 0.1981(3) 0.4369(3) 0.58417(18) 0.0271(10) Uani 0.670(9) 1 d . P G 2
H53B H 0.165022 0.478239 0.599621 0.033 Uiso 0.670(9) 1 calc R P G 2
C54A C 0.1745(6) 0.4606(8) 0.5337(4) 0.035(2) Uani 0.330(9) 1 d . P G 1
H54A H 0.158230 0.407349 0.515961 0.052 Uiso 0.330(9) 1 calc GR P G 1
H54B H 0.194878 0.499112 0.508796 0.052 Uiso 0.330(9) 1 calc GR P G 1
H54C H 0.133712 0.488774 0.547988 0.052 Uiso 0.330(9) 1 calc GR P G 1
C54B C 0.1645(3) 0.4180(4) 0.52936(19) 0.0349(11) Uani 0.670(9) 1 d . P G 2
H54D H 0.191726 0.372381 0.513800 0.052 Uiso 0.670(9) 1 calc GR P G 2
H54E H 0.165408 0.470164 0.508027 0.052 Uiso 0.670(9) 1 calc GR P G 2
H54F H 0.114599 0.399362 0.530876 0.052 Uiso 0.670(9) 1 calc GR P G 2
C55A C 0.2570(6) 0.5171(6) 0.6103(5) 0.042(3) Uani 0.330(9) 1 d . P G 1
H55A H 0.216623 0.540384 0.627582 0.063 Uiso 0.330(9) 1 calc GR P G 1
H55B H 0.274698 0.560999 0.587309 0.063 Uiso 0.330(9) 1 calc GR P G 1
H55C H 0.295795 0.500500 0.636697 0.063 Uiso 0.330(9) 1 calc GR P G 1
C55B C 0.2712(2) 0.4799(3) 0.5882(2) 0.0334(11) Uani 0.670(9) 1 d . P G 2
H55D H 0.284324 0.497805 0.624328 0.050 Uiso 0.670(9) 1 calc GR P G 2
H55E H 0.269427 0.530497 0.565326 0.050 Uiso 0.670(9) 1 calc GR P G 2
H55F H 0.307209 0.439363 0.577405 0.050 Uiso 0.670(9) 1 calc GR P G 2
C56 C 0.19795(13) 0.15992(16) 0.72669(10) 0.0246(5) Uani 1 1 d . . . .
C57 C 0.12242(15) 0.16643(18) 0.72465(12) 0.0330(6) Uani 1 1 d . . . .
H57 H 0.093326 0.146436 0.694841 0.040 Uiso 1 1 calc R . . .
C58 C 0.09066(17) 0.2022(2) 0.76640(14) 0.0391(7) Uani 1 1 d . . . .
H58 H 0.039870 0.208077 0.764842 0.047 Uiso 1 1 calc R . . .
C59 C 0.13334(18) 0.22923(19) 0.81029(13) 0.0395(7) Uani 1 1 d . . . .
H59 H 0.111498 0.253513 0.838801 0.047 Uiso 1 1 calc R . . .
C60 C 0.20709(18) 0.2213(2) 0.81308(12) 0.0389(7) Uani 1 1 d . . . .
H60 H 0.235650 0.239128 0.843663 0.047 Uiso 1 1 calc R . . .
C61 C 0.23989(16) 0.1872(2) 0.77114(11) 0.0330(6) Uani 1 1 d . . . .
H61 H 0.290783 0.182631 0.772916 0.040 Uiso 1 1 calc R . . .
C62 C 0.17658(12) 0.03621(16) 0.64332(10) 0.0226(4) Uani 1 1 d . . . .
C63 C 0.17201(14) -0.03828(17) 0.67352(11) 0.0267(5) Uani 1 1 d . . . .
H63 H 0.199684 -0.043288 0.706279 0.032 Uiso 1 1 calc R . . .
C64 C 0.12685(14) -0.10459(18) 0.65527(11) 0.0299(5) Uani 1 1 d . . . .
H64 H 0.124282 -0.155833 0.675126 0.036 Uiso 1 1 calc R . . .
C65 C 0.08539(14) -0.09596(18) 0.60791(11) 0.0308(6) Uani 1 1 d . . . .
H65 H 0.054712 -0.141684 0.595420 0.037 Uiso 1 1 calc R . . .
C66 C 0.08824(13) -0.02123(19) 0.57858(11) 0.0292(5) Uani 1 1 d . . . .
H66 H 0.058628 -0.015500 0.546685 0.035 Uiso 1 1 calc R . . .
C67 C 0.13457(12) 0.04553(17) 0.59587(10) 0.0239(5) Uani 1 1 d . . . .
H67 H 0.137438 0.096377 0.575690 0.029 Uiso 1 1 calc R . . .
C68 C 0.32548(12) 0.07945(16) 0.68204(9) 0.0222(4) Uani 1 1 d . . . .
C69 C 0.37890(13) 0.13588(18) 0.70337(10) 0.0268(5) Uani 1 1 d . . . .
H69 H 0.366866 0.192968 0.712447 0.032 Uiso 1 1 calc R . . .
C70 C 0.44978(14) 0.1074(2) 0.71112(11) 0.0333(6) Uani 1 1 d . . . .
H70 H 0.486201 0.144991 0.726029 0.040 Uiso 1 1 calc R . . .
C71 C 0.46734(14) 0.0248(2) 0.69725(12) 0.0348(6) Uani 1 1 d . . . .
H71 H 0.515719 0.005681 0.703178 0.042 Uiso 1 1 calc R . . .
C72 C 0.41516(15) -0.03030(19) 0.67478(12) 0.0339(6) Uani 1 1 d . . . .
H72 H 0.428075 -0.086491 0.664550 0.041 Uiso 1 1 calc R . . .
C73 C 0.34377(14) -0.00368(17) 0.66712(11) 0.0281(5) Uani 1 1 d . . . .
H73 H 0.307810 -0.041588 0.651913 0.034 Uiso 1 1 calc R . . .
C98 C 0.47248(17) 0.5882(2) 0.61548(12) 0.0366(6) Uani 1 1 d . . . .
H98A H 0.449242 0.558343 0.643458 0.044 Uiso 1 1 calc R . . .
H98B H 0.440164 0.635148 0.601861 0.044 Uiso 1 1 calc R . . .
C99A C 0.0095(3) 0.6527(5) 0.6202(5) 0.052(4) Uiso 0.3333 1 d D P A 1
H99A H 0.000877 0.701315 0.595531 0.063 Uiso 0.3333 1 calc R P A 1
H99B H -0.021985 0.661646 0.648617 0.063 Uiso 0.3333 1 calc R P A 1
C99B C 0.0154(4) 0.6525(5) 0.6054(4) 0.0247(18) Uiso 0.3333 1 d . P B 2
H99C H 0.040277 0.676435 0.576320 0.030 Uiso 0.3333 1 calc R P B 2
H99D H -0.028039 0.687995 0.608650 0.030 Uiso 0.3333 1 calc R P B 2
C99C C 0.0090(3) 0.6085(11) 0.6257(4) 0.087(5) Uiso 0.3333 1 d D P C 3
H99E H -0.022160 0.659570 0.619004 0.104 Uiso 0.3333 1 calc R P C 3
H99F H -0.013857 0.570919 0.650472 0.104 Uiso 0.3333 1 calc R P C 3
B1 B 0.61254(16) 0.6324(2) 0.30285(12) 0.0283(6) Uani 1 1 d . . . .
B2 B 0.37680(19) 0.8195(2) 0.53531(13) 0.0363(7) Uani 1 1 d . . . .
B3 B 0.08671(17) 0.1937(2) 0.47728(12) 0.0292(6) Uani 1 1 d . . . .
B4 B 0.60877(17) 0.8484(2) 0.78772(14) 0.0347(7) Uani 1 1 d . . . .

loop_
_atom_site_aniso_label
_atom_site_aniso_U_11
_atom_site_aniso_U_22
_atom_site_aniso_U_33
_atom_site_aniso_U_23
_atom_site_aniso_U_13
_atom_site_aniso_U_12
Cl1 0.0434(4) 0.0297(3) 0.0348(4) -0.0038(3) -0.0025(3) 0.0063(3)
Cl2 0.0785(6) 0.0679(6) 0.0311(4) -0.0014(4) -0.0017(4) -0.0375(5)
P1 0.0155(2) 0.0164(2) 0.0163(3) -0.0014(2) -0.00105(18) 0.00224(19)
P2 0.0192(3) 0.0211(3) 0.0199(3) 0.0034(2) -0.0011(2) -0.0038(2)
F1 0.0306(8) 0.0631(12) 0.0289(9) -0.0094(8) -0.0026(7) -0.0036(8)
F2 0.0303(8) 0.0398(9) 0.0403(10) -0.0073(8) -0.0116(7) 0.0017(7)
F3 0.0296(8) 0.0546(11) 0.0452(11) -0.0021(9) 0.0122(7) 0.0019(8)
F4 0.0618(12) 0.0329(9) 0.0499(12) 0.0016(8) -0.0037(9) -0.0055(9)
F5 0.0596(12) 0.0388(10) 0.0309(9) 0.0057(7) -0.0179(8) -0.0133(9)
F11 0.0669(14) 0.0729(15) 0.0405(11) -0.0030(11) -0.0240(10) -0.0157(12)
F16 0.0312(8) 0.0361(9) 0.0528(11) 0.0028(8) 0.0099(8) -0.0044(7)
N1 0.0200(9) 0.0185(9) 0.0244(10) -0.0014(7) -0.0016(7) 0.0054(7)
N2 0.0219(9) 0.0190(9) 0.0237(10) 0.0015(7) 0.0037(7) 0.0027(7)
N3 0.0213(9) 0.0277(10) 0.0233(10) -0.0090(8) 0.0007(7) 0.0014(8)
N4 0.0232(10) 0.0254(10) 0.0296(11) -0.0086(9) -0.0047(8) 0.0079(8)
C1 0.0173(9) 0.0189(10) 0.0187(10) -0.0015(8) 0.0001(8) 0.0046(8)
C2 0.0181(9) 0.0175(10) 0.0182(10) -0.0026(8) -0.0023(8) 0.0015(8)
C3 0.0190(9) 0.0169(10) 0.0202(10) -0.0005(8) -0.0010(8) 0.0025(8)
C4 0.0209(11) 0.0325(13) 0.0283(13) -0.0074(10) 0.0031(9) 0.0054(9)
C5 0.0334(14) 0.0525(19) 0.0335(15) -0.0156(14) 0.0038(12) 0.0067(13)
C6 0.0226(12) 0.0359(15) 0.0410(16) -0.0041(12) -0.0014(11) 0.0007(10)
C7 0.0327(13) 0.0168(11) 0.0361(14) -0.0007(10) -0.0048(10) 0.0062(9)
C8 0.0331(13) 0.0293(13) 0.0339(14) 0.0061(11) -0.0047(11) 0.0051(11)
C9 0.0403(15) 0.0233(13) 0.0491(18) -0.0035(12) -0.0085(13) -0.0012(11)
C10 0.0300(12) 0.0229(12) 0.0322(14) 0.0068(10) 0.0054(10) 0.0017(9)
C11 0.0420(16) 0.0429(17) 0.0306(15) 0.0128(13) 0.0041(12) 0.0030(13)
C12 0.0375(15) 0.0287(14) 0.0541(19) 0.0129(13) 0.0034(13) -0.0065(12)
C13 0.0278(11) 0.0208(11) 0.0285(12) 0.0025(9) 0.0124(10) 0.0049(9)
C14 0.0234(11) 0.0262(12) 0.0411(15) 0.0066(11) 0.0050(10) 0.0052(9)
C15 0.0392(14) 0.0228(12) 0.0265(13) -0.0044(10) 0.0110(11) 0.0031(10)
C16 0.0166(9) 0.0202(10) 0.0183(10) 0.0029(8) 0.0007(7) 0.0026(8)
C17 0.0246(11) 0.0189(10) 0.0214(11) 0.0021(8) 0.0036(8) 0.0037(8)
C18 0.0296(12) 0.0268(12) 0.0273(13) 0.0058(10) 0.0099(10) 0.0113(10)
C19 0.0230(11) 0.0416(15) 0.0268(13) 0.0131(11) 0.0055(9) 0.0134(10)
C20 0.0194(10) 0.0425(15) 0.0217(12) 0.0071(10) -0.0023(9) 0.0030(10)
C21 0.0198(10) 0.0269(12) 0.0198(11) 0.0009(9) -0.0010(8) 0.0017(9)
C22 0.0195(10) 0.0220(11) 0.0183(10) -0.0030(8) -0.0008(8) 0.0044(8)
C23 0.0304(12) 0.0321(13) 0.0294(13) -0.0112(11) 0.0049(10) -0.0054(10)
C24 0.0405(15) 0.0438(17) 0.0330(15) -0.0202(13) 0.0024(12) -0.0021(13)
C25 0.0378(14) 0.0474(17) 0.0234(13) -0.0096(12) 0.0028(11) 0.0110(13)
C26 0.0402(15) 0.0382(15) 0.0251(13) 0.0002(11) 0.0095(11) 0.0048(12)
C27 0.0311(12) 0.0239(11) 0.0208(11) 0.0010(9) 0.0037(9) 0.0030(9)
C28 0.0166(9) 0.0243(11) 0.0212(11) -0.0066(9) 0.0011(8) 0.0004(8)
C29 0.0273(12) 0.0243(12) 0.0301(13) -0.0063(10) 0.0036(10) -0.0036(9)
C30 0.0330(14) 0.0328(14) 0.0475(17) -0.0179(13) 0.0150(12) -0.0126(11)
C31 0.0229(12) 0.059(2) 0.0454(17) -0.0279(16) 0.0109(12) -0.0154(13)
C32 0.0199(11) 0.066(2) 0.0290(14) -0.0163(14) -0.0039(10) -0.0011(12)
C33 0.0196(10) 0.0420(15) 0.0215(12) -0.0053(10) -0.0019(9) 0.0026(10)
C41 0.0184(10) 0.0216(10) 0.0204(11) 0.0012(8) -0.0020(8) -0.0028(8)
C42 0.0174(9) 0.0160(9) 0.0204(10) -0.0015(8) -0.0020(8) 0.0001(7)
C43 0.0158(9) 0.0212(10) 0.0189(10) -0.0013(8) -0.0016(8) -0.0001(8)
C44 0.0336(14) 0.0342(15) 0.0448(17) -0.0185(13) -0.0078(12) 0.0114(11)
C45 0.0267(13) 0.0227(13) 0.083(3) -0.0054(14) 0.0050(14) -0.0018(10)
C46 0.0223(12) 0.0451(17) 0.0448(17) 0.0129(14) 0.0041(11) 0.0032(11)
C47 0.0365(14) 0.0434(16) 0.0233(13) 0.0020(11) 0.0037(11) -0.0036(12)
C48 0.0426(17) 0.052(2) 0.0412(18) 0.0130(15) -0.0110(14) -0.0088(15)
C49 0.0439(17) 0.0335(16) 0.062(2) 0.0127(15) -0.0146(15) -0.0172(13)
C50A 0.0249(19) 0.031(2) 0.028(2) -0.003(2) 0.0053(16) 0.0097(16)
C50B 0.025(4) 0.023(4) 0.022(4) 0.000(3) 0.001(3) 0.009(3)
C51A 0.024(2) 0.046(4) 0.047(4) 0.008(3) 0.003(3) 0.006(2)
C51B 0.021(4) 0.041(6) 0.031(6) -0.004(5) 0.003(4) -0.002(4)
C52A 0.051(3) 0.041(3) 0.036(3) -0.019(3) 0.006(2) 0.011(3)
C52B 0.046(5) 0.024(5) 0.025(4) -0.006(4) 0.003(3) 0.002(4)
C53A 0.021(4) 0.016(4) 0.044(5) 0.008(3) 0.010(4) 0.002(3)
C53B 0.032(3) 0.0177(18) 0.030(2) 0.0022(14) -0.0031(19) 0.0072(18)
C54A 0.057(6) 0.016(4) 0.032(5) 0.001(4) 0.009(4) 0.000(4)
C54B 0.040(2) 0.029(3) 0.033(2) 0.004(2) -0.0091(18) 0.008(2)
C55A 0.036(5) 0.016(4) 0.070(8) 0.005(5) -0.017(5) -0.007(4)
C55B 0.038(2) 0.026(2) 0.036(2) 0.0036(19) -0.0003(18) -0.002(2)
C56 0.0275(11) 0.0215(11) 0.0253(12) 0.0037(9) 0.0046(9) -0.0033(9)
C57 0.0270(12) 0.0307(13) 0.0418(16) 0.0010(12) 0.0059(11) -0.0010(10)
C58 0.0356(15) 0.0312(14) 0.0533(19) 0.0014(13) 0.0184(13) -0.0005(11)
C59 0.0509(18) 0.0281(14) 0.0434(17) 0.0006(12) 0.0248(14) 0.0000(12)
C60 0.0483(17) 0.0403(16) 0.0287(14) -0.0033(12) 0.0073(12) -0.0032(13)
C61 0.0329(13) 0.0402(15) 0.0260(13) 0.0005(11) 0.0037(10) -0.0024(11)
C62 0.0192(10) 0.0234(11) 0.0253(12) -0.0006(9) 0.0034(8) -0.0037(8)
C63 0.0267(11) 0.0258(12) 0.0278(13) 0.0019(10) 0.0042(9) -0.0073(9)
C64 0.0294(12) 0.0261(12) 0.0359(14) -0.0031(10) 0.0112(11) -0.0078(10)
C65 0.0245(11) 0.0328(13) 0.0367(14) -0.0149(11) 0.0112(10) -0.0086(10)
C66 0.0216(11) 0.0398(15) 0.0265(13) -0.0112(11) 0.0036(9) -0.0029(10)
C67 0.0200(10) 0.0304(12) 0.0219(11) -0.0025(9) 0.0048(8) -0.0006(9)
C68 0.0207(10) 0.0258(11) 0.0199(11) 0.0051(9) 0.0005(8) -0.0019(9)
C69 0.0233(11) 0.0333(13) 0.0236(12) -0.0032(10) 0.0011(9) -0.0041(10)
C70 0.0210(11) 0.0498(17) 0.0285(13) -0.0038(12) -0.0005(10) -0.0038(11)
C71 0.0227(12) 0.0477(17) 0.0339(15) 0.0107(13) 0.0025(10) 0.0038(11)
C72 0.0303(13) 0.0313(14) 0.0406(16) 0.0090(12) 0.0061(11) 0.0051(11)
C73 0.0269(12) 0.0262(12) 0.0310(13) 0.0062(10) 0.0013(10) -0.0019(9)
C98 0.0435(16) 0.0340(15) 0.0326(15) -0.0002(12) 0.0048(12) 0.0026(12)
B1 0.0254(13) 0.0331(15) 0.0263(14) -0.0036(12) 0.0015(11) -0.0008(11)
B2 0.0379(16) 0.0424(18) 0.0264(15) 0.0008(13) -0.0089(12) -0.0008(14)
B3 0.0295(14) 0.0342(15) 0.0226(14) -0.0028(11) -0.0037(11) 0.0066(12)
B4 0.0289(14) 0.0362(16) 0.0384(17) 0.0158(14) 0.0006(12) -0.0026(12)

loop_
_atom_type_symbol
_atom_type_description
_atom_type_scat_dispersion_real
_atom_type_scat_dispersion_imag
_atom_type_scat_source
C C 0.0033 0.0016 'International Tables Vol C Tables 4.2.6.8 and 6.1.1.4'
H H 0.0000 0.0000 'International Tables Vol C Tables 4.2.6.8 and 6.1.1.4'
B B 0.0013 0.0007 'International Tables Vol C Tables 4.2.6.8 and 6.1.1.4'
Cl Cl 0.1484 0.1585 'International Tables Vol C Tables 4.2.6.8 and 6.1.1.4'
F F 0.0171 0.0103 'International Tables Vol C Tables 4.2.6.8 and 6.1.1.4'
N N 0.0061 0.0033 'International Tables Vol C Tables 4.2.6.8 and 6.1.1.4'
P P 0.1023 0.0942 'International Tables Vol C Tables 4.2.6.8 and 6.1.1.4'

loop_
_citation_id
_citation_doi
_citation_year
1 10.1039/C7DT03197A 2017

loop_
_geom_angle_atom_site_label_1
_geom_angle_atom_site_label_2
_geom_angle_atom_site_label_3
_geom_angle
C1 P1 C16 110.28(10)
C1 P1 C22 107.10(11)
C1 P1 C28 109.69(11)
C16 P1 C22 109.29(11)
C16 P1 C28 110.23(11)
C28 P1 C22 110.20(11)
C41 P2 C56 109.54(12)
C41 P2 C62 110.98(11)
C41 P2 C68 105.34(11)
C62 P2 C56 106.81(11)
C62 P2 C68 110.60(12)
C68 P2 C56 113.63(12)
C2 N1 C4 117.1(2)
C2 N1 C7 124.9(2)
C7 N1 C4 118.0(2)
C3 N2 C10 121.4(2)
C3 N2 C13 120.4(2)
C10 N2 C13 118.18(19)
C42 N3 C44 124.0(2)
C42 N3 C47 119.8(2)
C44 N3 C47 116.2(2)
C43 N4 C50A 112.4(3)
C43 N4 C50B 134.9(5)
C43 N4 C53A 111.1(4)
C43 N4 C53B 128.3(3)
C50B N4 C53A 113.3(5)
C53B N4 C50A 118.9(3)
C2 C1 P1 145.79(18)
C2 C1 C3 61.80(16)
C3 C1 P1 152.41(18)
N1 C2 C1 146.6(2)
N1 C2 C3 153.9(2)
C1 C2 C3 59.44(16)
N2 C3 C1 150.9(2)
N2 C3 C2 150.2(2)
C1 C3 C2 58.76(15)
N1 C4 C5 111.7(2)
N1 C4 C6 110.5(2)
C5 C4 C6 113.9(2)
N1 C7 C8 112.3(2)
N1 C7 C9 110.4(2)
C9 C7 C8 115.7(3)
N2 C10 C11 110.4(2)
N2 C10 C12 110.1(2)
C11 C10 C12 113.6(2)
N2 C13 C14 110.8(2)
N2 C13 C15 109.2(2)
C15 C13 C14 114.9(2)
C17 C16 P1 120.43(17)
C17 C16 C21 120.6(2)
C21 C16 P1 118.89(18)
C18 C17 C16 119.2(2)
C19 C18 C17 120.1(2)
C20 C19 C18 120.5(2)
C19 C20 C21 120.5(2)
C20 C21 C16 119.1(2)
C23 C22 P1 119.81(19)
C23 C22 C27 120.1(2)
C27 C22 P1 119.99(18)
C24 C23 C22 119.2(3)
C25 C24 C23 121.0(3)
C24 C25 C26 119.8(3)
C25 C26 C27 120.1(3)
C26 C27 C22 119.8(2)
C29 C28 P1 118.30(19)
C29 C28 C33 120.7(2)
C33 C28 P1 120.9(2)
C30 C29 C28 119.8(3)
C31 C30 C29 119.6(3)
C32 C31 C30 120.7(3)
C31 C32 C33 120.9(3)
C28 C33 C32 118.2(3)
C42 C41 P2 146.72(19)
C42 C41 C43 61.80(16)
C43 C41 P2 150.6(2)
N3 C42 C41 150.6(2)
N3 C42 C43 150.2(2)
C41 C42 C43 59.15(16)
N4 C43 C41 149.3(2)
N4 C43 C42 151.7(2)
C41 C43 C42 59.05(16)
N3 C44 C45 112.0(2)
N3 C44 C46 113.5(2)
C45 C44 C46 115.6(3)
C48 C47 N3 112.4(2)
C48 C47 C49 116.0(3)
C49 C47 N3 111.1(2)
C51A C50A N4 109.7(4)
C52A C50A N4 110.9(4)
C52A C50A C51A 113.5(5)
N4 C50B C51B 106.4(7)
N4 C50B C52B 109.8(8)
C52B C50B C51B 114.9(9)
C54A C53A N4 109.0(7)
C55A C53A N4 110.8(8)
C55A C53A C54A 113.0(8)
N4 C53B C54B 112.2(4)
N4 C53B C55B 109.8(4)
C55B C53B C54B 116.2(5)
C57 C56 P2 117.2(2)
C61 C56 P2 123.2(2)
C61 C56 C57 119.6(3)
C58 C57 C56 119.8(3)
C59 C58 C57 119.8(3)
C60 C59 C58 120.8(3)
C59 C60 C61 120.2(3)
C56 C61 C60 119.9(3)
C63 C62 P2 117.18(19)
C67 C62 P2 121.97(19)
C67 C62 C63 120.8(2)
C64 C63 C62 119.6(3)
C63 C64 C65 119.9(3)
C64 C65 C66 120.7(2)
C65 C66 C67 120.1(3)
C62 C67 C66 118.8(2)
C69 C68 P2 118.4(2)
C73 C68 P2 121.18(19)
C73 C68 C69 120.2(2)
C70 C69 C68 119.3(3)
C71 C70 C69 120.3(3)
C70 C71 C72 120.6(3)
C71 C72 C73 120.2(3)
C72 C73 C68 119.4(3)
Cl1 C98 Cl2 111.28(17)
Cl4A C99A Cl3A 118.5(3)
Cl4B C99B Cl3B 115.4(6)
Cl4C C99C Cl3C 113.7(3)
F1 B1 F3 107.5(2)
F2 B1 F1 110.0(2)
F2 B1 F3 108.3(2)
F4 B1 F1 111.1(3)
F4 B1 F2 110.3(2)
F4 B1 F3 109.6(2)
F5 B2 F6A 97.3(4)
F5 B2 F6B 115.4(4)
F5 B2 F7A 102.0(4)
F5 B2 F7B 108.0(5)
F5 B2 F7C 101.9(4)
F5 B2 F8B 106.4(3)
F5 B2 F8C 111.4(3)
F6A B2 F7A 101.0(5)
F6B B2 F7B 112.4(6)
F6B B2 F8B 96.4(4)
F6C B2 F5 120.2(4)
F6C B2 F7C 107.3(5)
F6C B2 F8C 119.5(4)
F7B B2 F8B 118.1(6)
F8A B2 F5 124.7(5)
F8A B2 F6A 119.5(6)
F8A B2 F7A 108.8(5)
F8C B2 F7C 89.8(4)
F9B B3 F10B 108.6(3)
F9B B3 F11 115.7(3)
F10A B3 F9A 107.0(4)
F10A B3 F11 102.4(4)
F10A B3 F12A 138.0(4)
F11 B3 F9A 105.6(3)
F11 B3 F10B 113.6(3)
F11 B3 F12A 105.2(3)
F12A B3 F9A 95.4(3)
F12B B3 F9B 115.7(4)
F12B B3 F10B 84.2(4)
F12B B3 F11 114.8(4)
F13A B4 F15A 99.7(6)
F13A B4 F16 118.3(5)
F13C B4 F14C 107.6(5)
F13C B4 F16 110.2(4)
F14A B4 F13A 110.9(6)
F14A B4 F15A 111.9(6)
F14A B4 F16 109.8(4)
F14B B4 F13B 108.8(5)
F14B B4 F16 110.3(3)
F15B B4 F13B 112.3(4)
F15B B4 F14B 112.6(5)
F15B B4 F16 110.0(3)
F15C B4 F13C 108.4(5)
F15C B4 F14C 113.4(5)
F15C B4 F16 109.9(3)
F16 B4 F13B 102.4(3)
F16 B4 F14C 107.4(4)
F16 B4 F15A 105.7(4)

loop_
_geom_bond_atom_site_label_1
_geom_bond_atom_site_label_2
_geom_bond_distance
Cl1 C98 1.757(3)
Cl2 C98 1.768(3)
Cl3A C99A 1.7405(10)
Cl3B C99B 1.770(9)
Cl3C C99C 1.7404(11)
Cl4A C99A 1.7400(11)
Cl4B C99B 1.529(10)
Cl4C C99C 1.7406(11)
P1 C1 1.770(2)
P1 C16 1.791(2)
P1 C22 1.800(2)
P1 C28 1.793(2)
P2 C41 1.779(2)
P2 C56 1.803(3)
P2 C62 1.785(2)
P2 C68 1.795(2)
F1 B1 1.393(3)
F2 B1 1.390(3)
F3 B1 1.403(3)
F4 B1 1.387(4)
F5 B2 1.382(4)
F6A B2 1.423(9)
F6B B2 1.395(8)
F6C B2 1.296(7)
F7A B2 1.484(8)
F7B B2 1.398(11)
F7C B2 1.484(8)
F8A B2 1.227(8)
F8B B2 1.484(7)
F8C B2 1.420(6)
F9A B3 1.453(7)
F9B B3 1.356(5)
F10A B3 1.312(7)
F10B B3 1.436(5)
F11 B3 1.373(3)
F12A B3 1.422(5)
F12B B3 1.313(8)
F13A B4 1.363(10)
F13B B4 1.502(7)
F13C B4 1.358(8)
F14A B4 1.289(8)
F14B B4 1.377(6)
F14C B4 1.462(8)
F15A B4 1.538(9)
F15B B4 1.361(6)
F15C B4 1.300(7)
F16 B4 1.406(4)
N1 C2 1.300(3)
N1 C4 1.501(3)
N1 C7 1.489(3)
N2 C3 1.294(3)
N2 C10 1.489(3)
N2 C13 1.496(3)
N3 C42 1.301(3)
N3 C44 1.475(3)
N3 C47 1.517(4)
N4 C43 1.294(3)
N4 C50A 1.561(5)
N4 C50B 1.410(8)
N4 C53A 1.679(9)
N4 C53B 1.414(5)
C1 C2 1.386(3)
C1 C3 1.395(3)
C2 C3 1.428(3)
C4 C5 1.512(4)
C4 C6 1.519(4)
C7 C8 1.519(4)
C7 C9 1.513(4)
C10 C11 1.522(4)
C10 C12 1.527(4)
C13 C14 1.522(4)
C13 C15 1.519(4)
C16 C17 1.397(3)
C16 C21 1.402(3)
C17 C18 1.396(3)
C18 C19 1.388(4)
C19 C20 1.383(4)
C20 C21 1.389(3)
C22 C23 1.395(3)
C22 C27 1.396(3)
C23 C24 1.387(4)
C24 C25 1.383(5)
C25 C26 1.387(4)
C26 C27 1.391(4)
C28 C29 1.396(4)
C28 C33 1.396(3)
C29 C30 1.395(4)
C30 C31 1.382(5)
C31 C32 1.377(5)
C32 C33 1.403(4)
C41 C42 1.388(3)
C41 C43 1.389(3)
C42 C43 1.426(3)
C44 C45 1.485(4)
C44 C46 1.501(4)
C47 C48 1.491(4)
C47 C49 1.500(4)
C50A C51A 1.521(8)
C50A C52A 1.511(7)
C50B C51B 1.526(15)
C50B C52B 1.498(13)
C53A C54A 1.539(14)
C53A C55A 1.510(14)
C53B C54B 1.518(6)
C53B C55B 1.515(7)
C56 C57 1.410(4)
C56 C61 1.391(4)
C57 C58 1.390(4)
C58 C59 1.385(5)
C59 C60 1.378(5)
C60 C61 1.394(4)
C62 C63 1.401(3)
C62 C67 1.396(3)
C63 C64 1.386(4)
C64 C65 1.388(4)
C65 C66 1.389(4)
C66 C67 1.397(4)
C68 C69 1.401(3)
C68 C73 1.399(4)
C69 C70 1.392(4)
C70 C71 1.380(4)
C71 C72 1.383(4)
C72 C73 1.392(4)
